data_7229223
loop_
_publ_author_name
'Shemchuk, Oleksii'
'Degli Esposti, Lorenzo'
'Grepioni, Fabrizia'
'Braga, Dario'

_publ_section_title
;
 Ionic co-crystals of enantiopure and racemic histidine with calcium
 halides
;
_journal_name_full CrystEngComm
_journal_paper_doi 10.1039/C7CE01326D
_journal_year 2017
_chemical_formula_moiety 'C12 H18 N6 O4, Ca1 Cl2, H6 O3'
_chemical_formula_sum 'C12 H21 Ca Cl2 N6 O7'
_chemical_formula_weight 472.31
_space_group_IT_number 14
_symmetry_cell_setting monoclinic
_symmetry_space_group_name_Hall '-P 2yn'
_symmetry_space_group_name_H-M 'P 1 21/n 1'
_audit_update_record
;
2017-07-19 deposited with the CCDC.
2017-09-21 downloaded from the CCDC.
;
_cell_angle_alpha 90
_cell_angle_beta 97.8572(13)
_cell_angle_gamma 90
_cell_formula_units_Z 2
_cell_length_a 18.8783(4)
_cell_length_b 5.09053(11)
_cell_length_c 10.7999(3)
_cell_measurement_temperature 298
_cell_volume 1028.13(4)
_diffrn_ambient_temperature 298
_diffrn_measurement_device_type 'Panalytical XPert PRO'
_diffrn_radiation_probe x-ray
_diffrn_radiation_type 'Cu K\a'
_diffrn_radiation_wavelength 1.54180
_exptl_crystal_density_diffrn 1.516
_pd_char_colour white
_pd_proc_ls_prof_R_factor 0.0422
_pd_proc_ls_prof_wR_expected 0.0159
_pd_proc_ls_prof_wR_factor 0.0562
_refine_ls_goodness_of_fit_all 3.53882
_refine_ls_number_parameters 0.000000
_refine_ls_R_I_factor 0.0257
_refine_ls_shift/su_max 1.48562499e-015
_cod_data_source_file c7ce01326d2.cif
_cod_data_source_block DL_His_CaCl2
_cod_depositor_comments
;
The following automatic conversions were performed:

'_symmetry_cell_setting' value 'Monoclinic' changed to 'monoclinic'
according to
/home/data/users/saulius/crontab/automatic-downloads/rss-feeds/RSC/lib/dictionaries/cif_core.dic
dictionary named 'cif_core.dic' version 2.4.2 from 2011-04-26.

Automatic conversion script
Id: cif_fix_values 4973 2017-02-22 13:04:09Z antanas 
;
_cod_original_sg_symbol_Hall ' -P 2yn '
_cod_original_sg_symbol_H-M 'P 21/n'
_cod_original_formula_sum 'C12 H21 Ca1 Cl2 N6 O7'
_cod_database_code 7229223

loop_
_symmetry_equiv_pos_as_xyz
'x, y, z '
'-x+1/2, y+1/2, -z+1/2 '
'-x, -y, -z '
'x+1/2, -y+1/2, z+1/2 '

loop_
_atom_site_label
_atom_site_type_symbol
_atom_site_symmetry_multiplicity
_atom_site_fract_x
_atom_site_fract_y
_atom_site_fract_z
_atom_site_occupancy
_atom_site_B_iso_or_equiv
C1 C 4 0.07723(15) 0.4914(8) 0.1508(3) 1 2.14(12)
C2 C 4 0.1023(4) 0.6356(13) 0.2750(4) 1 2.14(12)
C3 C 4 0.1832(5) 0.688(4) 0.2894(8) 1 2.14(12)
C4 C 4 0.2101(9) 0.830(5) 0.4087(11) 1 2.14(12)
C5 C 4 0.2138(16) 1.130(6) 0.5493(17) 1 2.14(12)
C6 C 4 0.2660(10) 0.772(7) 0.4982(14) 1 2.14(12)
N1 N 4 0.0849(7) 0.473(2) 0.3819(3) 1 2.14(12)
N2 N 4 0.1769(14) 1.057(4) 0.4415(15) 1 2.14(12)
N3 N 4 0.2676(14) 0.965(7) 0.5876(15) 1 2.14(12)
O1 O 4 0.0723(3) 0.6245(10) 0.0529(4) 1 2.14(12)
O2 O 4 0.0621(5) 0.2535(9) 0.1594(5) 1 2.14(12)
H1 H 4 0.0796(8) 0.8326(11) 0.2703(6) 1 2.57(14)
H2 H 4 0.1955(8) 0.790(4) 0.2063(10) 1 2.57(14)
H3 H 4 0.2111(4) 0.500(4) 0.2979(11) 1 2.57(14)
H4 H 4 0.202(2) 1.305(6) 0.601(2) 1 2.57(14)
H5 H 4 0.3023(10) 0.605(8) 0.499(2) 1 2.57(14)
H6 H 4 0.2977(15) 0.977(8) 0.6559(17) 1 2.57(14)
H7 H 4 0.1066(9) 0.3222(19) 0.3816(5) 1 2.57(14)
H8 H 4 0.0990(8) 0.554(2) 0.4518(3) 1 2.57(14)
H9 H 4 0.0389(7) 0.448(3) 0.3745(6) 1 2.57(14)
Ow O 4 -0.0739(4) -0.0770(14) 0.1629(7) 1 2.89032
Ca Ca 2 0.0 0.0 0.0 1 3.77847
Cl Cl 4 0.40716(18) 0.0706(6) 0.8220(3) 1 1.32884
Ow2 O 2 0.0 0.0 0.5 1 4
